data_2019868
loop_
_publ_author_name
'Lee, Ah-Rang'
'Han, Won-Sik'

_publ_section_title
;
 Incorporating two different chromophores onto a silicon atom: the crystal
 structure and photophysical properties of
 9-{4-[(9,9-dimethyl-9<i>H</i>-fluoren-2-yl)dimethylsilyl]phenyl}-9<i>H</i>-carbazole
;
_journal_coeditor_code LY3008
_journal_issue 3
_journal_name_full 'Acta Crystallographica Section C'
_journal_page_first
;
;
_journal_paper_doi 10.1107/S2053229615002624
_journal_volume 71
_journal_year 2015
_chemical_formula_iupac 'C35 H31 N Si'
_chemical_formula_moiety 'C35 H31 N Si'
_chemical_formula_sum 'C35 H31 N Si'
_chemical_formula_weight 493.70
_chemical_name_systematic 9-{4-[(9,9-Dimethyl-9<i>H</i>-fluoren-2-yl)dimethylsilyl]phenyl}-9<i>H</i>-carbazole
_space_group_crystal_system monoclinic
_space_group_IT_number 14
_space_group_name_Hall '-P 2ybc'
_space_group_name_H-M_alt 'P 1 21/c 1'
_symmetry_space_group_name_Hall '-P 2ybc'
_symmetry_space_group_name_H-M 'P 1 21/c 1'
_atom_sites_solution_hydrogens geom
_audit_creation_method SHELXL-2014/5
_cell_angle_alpha 90
_cell_angle_beta 92.817(3)
_cell_angle_gamma 90
_cell_formula_units_Z 4
_cell_length_a 12.8008(15)
_cell_length_b 9.5323(11)
_cell_length_c 22.906(3)
_cell_measurement_reflns_used 1766
_cell_measurement_temperature 293(2)
_cell_measurement_theta_max 18.164
_cell_measurement_theta_min 2.315
_cell_volume 2791.6(6)
_computing_cell_refinement 'SMART (Bruker, 1999)'
_computing_data_collection 'SMART (Bruker, 1999)'
_computing_data_reduction 'SAINT-Plus (Bruker, 1999)'
_computing_molecular_graphics 'Ortep-3 for Windows (Farrugia, 2012)'
_computing_publication_material 'SHELXL2014 (Sheldrick, 2015)'
_computing_structure_refinement 'SHELXL2014 (Sheldrick, 2015)'
_computing_structure_solution 'SHELXS97 (Sheldrick, 2008)'
_diffrn_ambient_temperature 293(2)
_diffrn_measured_fraction_theta_full 1.000
_diffrn_measured_fraction_theta_max 0.997
_diffrn_measurement_device_type 'Bruker SMART 1000 CCD area-detector'
_diffrn_measurement_method \w
_diffrn_radiation_type MoK\a
_diffrn_radiation_wavelength 0.71073
_diffrn_reflns_av_R_equivalents 0.1052
_diffrn_reflns_limit_h_max 16
_diffrn_reflns_limit_h_min -17
_diffrn_reflns_limit_k_max 12
_diffrn_reflns_limit_k_min -12
_diffrn_reflns_limit_l_max 30
_diffrn_reflns_limit_l_min -30
_diffrn_reflns_number 28211
_diffrn_reflns_theta_full 25.242
_diffrn_reflns_theta_max 28.304
_diffrn_reflns_theta_min 1.593
_exptl_absorpt_coefficient_mu 0.108
_exptl_absorpt_correction_T_max 0.993
_exptl_absorpt_correction_T_min 0.966
_exptl_absorpt_correction_type multi-scan
_exptl_absorpt_process_details '(SADABS; Sheldrick, 1996)'
_exptl_crystal_colour colourless
_exptl_crystal_density_diffrn 1.175
_exptl_crystal_density_method 'not measured'
_exptl_crystal_description rod
_exptl_crystal_F_000 1048
_exptl_crystal_size_max 0.320
_exptl_crystal_size_mid 0.250
_exptl_crystal_size_min 0.070
_refine_diff_density_max 0.229
_refine_diff_density_min -0.215
_refine_ls_extinction_coef 0.0068(12)
_refine_ls_extinction_expression Fc^*^=kFc[1+0.001xFc^2^\l^3^/sin(2\q)]^-1/4^
_refine_ls_extinction_method 'SHELXL2014 (Sheldrick, 2015)'
_refine_ls_goodness_of_fit_ref 0.972
_refine_ls_hydrogen_treatment constr
_refine_ls_matrix_type full
_refine_ls_number_parameters 339
_refine_ls_number_reflns 6938
_refine_ls_number_restraints 0
_refine_ls_restrained_S_all 0.972
_refine_ls_R_factor_all 0.2061
_refine_ls_R_factor_gt 0.0586
_refine_ls_shift/su_max 0.000
_refine_ls_shift/su_mean 0.000
_refine_ls_structure_factor_coef Fsqd
_refine_ls_weighting_details 'w = 1/[\s^2^(Fo^2^)+(0.0782P)^2^+0.6079P] where P=(Fo^2^+2Fc^2^)/3'
_refine_ls_weighting_scheme calc
_refine_ls_wR_factor_gt 0.1412
_refine_ls_wR_factor_ref 0.2215
_reflns_number_gt 2492
_reflns_number_total 6938
_reflns_threshold_expression I>2\s(I)
_cod_data_source_file ly3008sup1.cf
_cod_data_source_block I
_cod_database_code 2019868
_cod_database_fobs_code 2019868
_shelx_space_group_comment
;
The symmetry employed for this shelxl refinement is uniquely defined
by the following loop, which should always be used as a source of
symmetry information in preference to the above space-group names.
They are only intended as comments.
;
_shelx_estimated_absorpt_t_min 0.966
_shelx_estimated_absorpt_t_max 0.993
_shelxl_version_number 2014/5

loop_
_space_group_symop_operation_xyz
'x, y, z'
'-x, y+1/2, -z+1/2'
'-x, -y, -z'
'x, -y-1/2, z-1/2'

loop_
_atom_site_type_symbol
_atom_site_label
_atom_site_fract_x
_atom_site_fract_y
_atom_site_fract_z
_atom_site_U_iso_or_equiv
_atom_site_adp_type
_atom_site_calc_flag
_atom_site_occupancy
Si Si1 0.34148(7) 0.47400(10) 0.41859(4) 0.0604(3) Uani d 1
N N1 0.6074(2) 1.0009(3) 0.39635(12) 0.0611(8) Uani d 1
C C1 0.4368(3) 0.3401(4) 0.44596(16) 0.0747(11) Uani d 1
H H1A 0.4027 0.2506 0.4478 0.112 Uiso calc 1
H H1B 0.4638 0.3661 0.4843 0.112 Uiso calc 1
H H1C 0.4932 0.3343 0.4200 0.112 Uiso calc 1
C C2 0.2407(3) 0.5020(4) 0.47315(17) 0.0858(13) Uani d 1
H H2A 0.1916 0.5716 0.4588 0.129 Uiso calc 1
H H2B 0.2739 0.5336 0.5093 0.129 Uiso calc 1
H H2C 0.2047 0.4155 0.4795 0.129 Uiso calc 1
C C3 0.4149(3) 0.6407(4) 0.40697(15) 0.0587(9) Uani d 1
C C4 0.5131(3) 0.6356(4) 0.38460(16) 0.0732(11) Uani d 1
H H4 0.5379 0.5496 0.3720 0.088 Uiso calc 1
C C5 0.5764(3) 0.7524(4) 0.38003(17) 0.0728(11) Uani d 1
H H5 0.6418 0.7447 0.3644 0.087 Uiso calc 1
C C6 0.5410(3) 0.8804(4) 0.39895(15) 0.0594(9) Uani d 1
C C7 0.4430(3) 0.8901(4) 0.42039(19) 0.0800(12) Uani d 1
H H7 0.4179 0.9765 0.4323 0.096 Uiso calc 1
C C8 0.3818(3) 0.7717(4) 0.42420(19) 0.0805(12) Uani d 1
H H8 0.3157 0.7804 0.4389 0.097 Uiso calc 1
C C9 0.5952(3) 1.1127(4) 0.35806(15) 0.0625(9) Uani d 1
C C10 0.5158(3) 1.1371(5) 0.31624(18) 0.0851(12) Uani d 1
H H10 0.4603 1.0750 0.3102 0.102 Uiso calc 1
C C11 0.5234(5) 1.2594(7) 0.2836(2) 0.1092(18) Uani d 1
H H11 0.4711 1.2804 0.2553 0.131 Uiso calc 1
C C12 0.6070(5) 1.3507(6) 0.2923(2) 0.1141(19) Uani d 1
H H12 0.6095 1.4314 0.2696 0.137 Uiso calc 1
C C13 0.6853(4) 1.3252(4) 0.3331(2) 0.0898(13) Uani d 1
H H13 0.7413 1.3868 0.3381 0.108 Uiso calc 1
C C14 0.6799(3) 1.2045(4) 0.36745(16) 0.0632(10) Uani d 1
C C15 0.7459(3) 1.1469(3) 0.41367(15) 0.0559(9) Uani d 1
C C16 0.8379(3) 1.1892(4) 0.44359(19) 0.0724(11) Uani d 1
H H16 0.8699 1.2731 0.4340 0.087 Uiso calc 1
C C17 0.8807(3) 1.1063(5) 0.48725(19) 0.0800(12) Uani d 1
H H17 0.9426 1.1339 0.5069 0.096 Uiso calc 1
C C18 0.8337(3) 0.9826(5) 0.50259(17) 0.0778(11) Uani d 1
H H18 0.8643 0.9290 0.5328 0.093 Uiso calc 1
C C19 0.7424(3) 0.9361(4) 0.47427(15) 0.0668(10) Uani d 1
H H19 0.7114 0.8519 0.4843 0.080 Uiso calc 1
C C20 0.6991(3) 1.0209(3) 0.43023(14) 0.0540(8) Uani d 1
C C21 0.2784(2) 0.4084(4) 0.34864(15) 0.0566(9) Uani d 1
C C22 0.2227(2) 0.2814(3) 0.34932(14) 0.0552(8) Uani d 1
H H22 0.2163 0.2345 0.3846 0.066 Uiso calc 1
C C23 0.1771(2) 0.2248(3) 0.29847(14) 0.0491(8) Uani d 1
C C24 0.1878(2) 0.2939(3) 0.24516(14) 0.0501(8) Uani d 1
C C25 0.2414(2) 0.4198(4) 0.24328(15) 0.0603(9) Uani d 1
H H25 0.2474 0.4667 0.2080 0.072 Uiso calc 1
C C26 0.2858(3) 0.4751(4) 0.29459(15) 0.0611(9) Uani d 1
H H26 0.3219 0.5596 0.2931 0.073 Uiso calc 1
C C27 0.1105(3) 0.0927(3) 0.29055(14) 0.0560(9) Uani d 1
C C28 0.0863(2) 0.0962(3) 0.22507(14) 0.0558(8) Uani d 1
C C29 0.0267(3) 0.0036(4) 0.19132(18) 0.0735(11) Uani d 1
H H29 -0.0050 -0.0728 0.2085 0.088 Uiso calc 1
C C30 0.0144(3) 0.0255(5) 0.13179(19) 0.0815(12) Uani d 1
H H30 -0.0247 -0.0378 0.1088 0.098 Uiso calc 1
C C31 0.0595(3) 0.1402(5) 0.10587(17) 0.0806(12) Uani d 1
H H31 0.0505 0.1535 0.0657 0.097 Uiso calc 1
C C32 0.1177(3) 0.2349(4) 0.13936(15) 0.0650(10) Uani d 1
H H32 0.1474 0.3128 0.1222 0.078 Uiso calc 1
C C33 0.1312(2) 0.2120(3) 0.19883(14) 0.0535(8) Uani d 1
C C34 0.1717(3) -0.0392(4) 0.30982(18) 0.0850(12) Uani d 1
H H34A 0.1298 -0.1208 0.3012 0.127 Uiso calc 1
H H34B 0.1883 -0.0348 0.3511 0.127 Uiso calc 1
H H34C 0.2351 -0.0444 0.2893 0.127 Uiso calc 1
C C35 0.0106(3) 0.1017(4) 0.32432(16) 0.0745(11) Uani d 1
H H35A -0.0286 0.1832 0.3119 0.112 Uiso calc 1
H H35B 0.0286 0.1083 0.3654 0.112 Uiso calc 1
H H35C -0.0309 0.0192 0.3168 0.112 Uiso calc 1

loop_
_atom_site_aniso_label
_atom_site_aniso_U_11
_atom_site_aniso_U_22
_atom_site_aniso_U_33
_atom_site_aniso_U_12
_atom_site_aniso_U_13
_atom_site_aniso_U_23
Si1 0.0563(6) 0.0655(6) 0.0594(6) -0.0069(5) 0.0009(5) -0.0113(5)
N1 0.0573(17) 0.0599(19) 0.0649(19) -0.0060(14) -0.0085(14) 0.0004(15)
C1 0.081(3) 0.074(2) 0.068(2) -0.001(2) -0.008(2) -0.0045(19)
C2 0.078(3) 0.100(3) 0.080(3) -0.010(2) 0.014(2) -0.022(2)
C3 0.051(2) 0.061(2) 0.063(2) -0.0013(17) -0.0055(17) -0.0141(17)
C4 0.076(3) 0.064(2) 0.080(3) -0.009(2) 0.016(2) -0.025(2)
C5 0.067(2) 0.070(3) 0.083(3) -0.008(2) 0.017(2) -0.022(2)
C6 0.054(2) 0.056(2) 0.067(2) -0.0041(17) -0.0052(17) -0.0086(17)
C7 0.057(2) 0.056(2) 0.128(4) 0.003(2) 0.013(2) -0.021(2)
C8 0.051(2) 0.072(3) 0.119(3) -0.002(2) 0.009(2) -0.012(2)
C9 0.073(3) 0.063(2) 0.051(2) 0.013(2) 0.0020(18) -0.0050(18)
C10 0.096(3) 0.090(3) 0.067(3) 0.027(3) -0.011(2) -0.013(2)
C11 0.130(5) 0.131(5) 0.066(3) 0.062(4) -0.001(3) 0.006(3)
C12 0.139(5) 0.109(4) 0.097(4) 0.055(4) 0.038(4) 0.036(3)
C13 0.106(3) 0.073(3) 0.094(3) 0.022(3) 0.039(3) 0.017(2)
C14 0.072(2) 0.057(2) 0.063(2) 0.008(2) 0.023(2) -0.0018(18)
C15 0.057(2) 0.051(2) 0.061(2) -0.0039(17) 0.0174(18) -0.0079(17)
C16 0.055(2) 0.061(2) 0.102(3) -0.0102(19) 0.019(2) -0.020(2)
C17 0.055(2) 0.093(3) 0.092(3) -0.005(2) 0.001(2) -0.022(3)
C18 0.062(2) 0.104(3) 0.067(3) 0.008(2) -0.001(2) -0.001(2)
C19 0.059(2) 0.075(2) 0.066(2) -0.0079(19) 0.0040(19) 0.001(2)
C20 0.0531(19) 0.059(2) 0.050(2) -0.0032(17) 0.0031(16) -0.0056(17)
C21 0.052(2) 0.058(2) 0.061(2) -0.0064(17) 0.0056(16) -0.0026(17)
C22 0.056(2) 0.060(2) 0.048(2) -0.0071(17) -0.0006(16) -0.0005(16)
C23 0.0469(18) 0.0494(19) 0.051(2) -0.0030(15) 0.0048(15) -0.0007(15)
C24 0.0430(18) 0.055(2) 0.052(2) -0.0040(15) 0.0067(15) 0.0009(16)
C25 0.056(2) 0.066(2) 0.059(2) -0.0101(18) 0.0053(17) 0.0078(18)
C26 0.055(2) 0.060(2) 0.068(2) -0.0168(17) 0.0047(18) -0.0036(19)
C27 0.064(2) 0.0471(19) 0.057(2) -0.0087(17) 0.0050(17) -0.0050(16)
C28 0.0522(19) 0.055(2) 0.060(2) -0.0007(17) -0.0002(16) -0.0099(17)
C29 0.074(3) 0.071(3) 0.075(3) -0.012(2) 0.002(2) -0.015(2)
C30 0.072(3) 0.097(3) 0.074(3) -0.008(2) -0.009(2) -0.025(2)
C31 0.076(3) 0.109(3) 0.055(2) 0.004(3) -0.010(2) -0.012(2)
C32 0.061(2) 0.079(2) 0.055(2) 0.0027(19) 0.0033(18) -0.0019(19)
C33 0.0452(19) 0.064(2) 0.051(2) 0.0013(16) 0.0018(15) -0.0046(17)
C34 0.103(3) 0.061(2) 0.091(3) 0.006(2) -0.004(2) -0.002(2)
C35 0.075(2) 0.076(3) 0.074(3) -0.026(2) 0.017(2) -0.0055(19)

loop_
_atom_type_symbol
_atom_type_description
_atom_type_scat_dispersion_real
_atom_type_scat_dispersion_imag
_atom_type_scat_source
C C 0.0033 0.0016 'International Tables Vol C Tables 4.2.6.8 and 6.1.1.4'
H H 0.0000 0.0000 'International Tables Vol C Tables 4.2.6.8 and 6.1.1.4'
N N 0.0061 0.0033 'International Tables Vol C Tables 4.2.6.8 and 6.1.1.4'
Si Si 0.0817 0.0704 'International Tables Vol C Tables 4.2.6.8 and 6.1.1.4'

loop_
_geom_angle_atom_site_label_1
_geom_angle_atom_site_label_2
_geom_angle_atom_site_label_3
_geom_angle
C1 Si1 C2 109.78(19)
C1 Si1 C21 108.03(16)
C2 Si1 C21 109.91(16)
C1 Si1 C3 107.83(16)
C2 Si1 C3 110.07(17)
C21 Si1 C3 111.17(15)
C9 N1 C20 108.3(3)
C9 N1 C6 126.5(3)
C20 N1 C6 125.0(3)
Si1 C1 H1A 109.5
Si1 C1 H1B 109.5
H1A C1 H1B 109.5
Si1 C1 H1C 109.5
H1A C1 H1C 109.5
H1B C1 H1C 109.5
Si1 C2 H2A 109.5
Si1 C2 H2B 109.5
H2A C2 H2B 109.5
Si1 C2 H2C 109.5
H2A C2 H2C 109.5
H2B C2 H2C 109.5
C4 C3 C8 115.8(3)
C4 C3 Si1 119.7(3)
C8 C3 Si1 124.3(3)
C3 C4 C5 123.1(3)
C3 C4 H4 118.4
C5 C4 H4 118.4
C6 C5 C4 119.1(3)
C6 C5 H5 120.5
C4 C5 H5 120.5
C7 C6 C5 119.5(3)
C7 C6 N1 121.0(3)
C5 C6 N1 119.5(3)
C6 C7 C8 120.0(3)
C6 C7 H7 120.0
C8 C7 H7 120.0
C7 C8 C3 122.5(3)
C7 C8 H8 118.7
C3 C8 H8 118.7
C10 C9 N1 128.7(4)
C10 C9 C14 122.5(4)
N1 C9 C14 108.7(3)
C9 C10 C11 116.5(5)
C9 C10 H10 121.8
C11 C10 H10 121.8
C12 C11 C10 121.5(5)
C12 C11 H11 119.2
C10 C11 H11 119.2
C13 C12 C11 121.6(5)
C13 C12 H12 119.2
C11 C12 H12 119.2
C12 C13 C14 118.7(5)
C12 C13 H13 120.7
C14 C13 H13 120.7
C13 C14 C9 119.1(4)
C13 C14 C15 133.5(4)
C9 C14 C15 107.3(3)
C16 C15 C20 118.5(3)
C16 C15 C14 135.0(3)
C20 C15 C14 106.5(3)
C17 C16 C15 119.4(4)
C17 C16 H16 120.3
C15 C16 H16 120.3
C16 C17 C18 121.1(4)
C16 C17 H17 119.4
C18 C17 H17 119.4
C17 C18 C19 121.7(4)
C17 C18 H18 119.2
C19 C18 H18 119.2
C18 C19 C20 117.0(4)
C18 C19 H19 121.5
C20 C19 H19 121.5
C19 C20 N1 128.6(3)
C19 C20 C15 122.3(3)
N1 C20 C15 109.1(3)
C26 C21 C22 117.2(3)
C26 C21 Si1 124.2(3)
C22 C21 Si1 118.5(3)
C23 C22 C21 121.3(3)
C23 C22 H22 119.4
C21 C22 H22 119.4
C22 C23 C24 119.6(3)
C22 C23 C27 129.1(3)
C24 C23 C27 111.2(3)
C25 C24 C23 120.3(3)
C25 C24 C33 131.4(3)
C23 C24 C33 108.2(3)
C24 C25 C26 119.2(3)
C24 C25 H25 120.4
C26 C25 H25 120.4
C25 C26 C21 122.4(3)
C25 C26 H26 118.8
C21 C26 H26 118.8
C28 C27 C23 100.7(3)
C28 C27 C35 111.3(3)
C23 C27 C35 111.7(3)
C28 C27 C34 112.3(3)
C23 C27 C34 111.6(3)
C35 C27 C34 109.1(3)
C29 C28 C33 119.6(3)
C29 C28 C27 128.4(3)
C33 C28 C27 112.0(3)
C28 C29 C30 119.4(4)
C28 C29 H29 120.3
C30 C29 H29 120.3
C29 C30 C31 120.8(4)
C29 C30 H30 119.6
C31 C30 H30 119.6
C32 C31 C30 120.3(4)
C32 C31 H31 119.9
C30 C31 H31 119.9
C31 C32 C33 118.9(4)
C31 C32 H32 120.6
C33 C32 H32 120.6
C32 C33 C28 121.1(3)
C32 C33 C24 131.1(3)
C28 C33 C24 107.8(3)
C27 C34 H34A 109.5
C27 C34 H34B 109.5
H34A C34 H34B 109.5
C27 C34 H34C 109.5
H34A C34 H34C 109.5
H34B C34 H34C 109.5
C27 C35 H35A 109.5
C27 C35 H35B 109.5
H35A C35 H35B 109.5
C27 C35 H35C 109.5
H35A C35 H35C 109.5
H35B C35 H35C 109.5

loop_
_geom_bond_atom_site_label_1
_geom_bond_atom_site_label_2
_geom_bond_distance
Si1 C1 1.853(4)
Si1 C2 1.859(4)
Si1 C21 1.866(3)
Si1 C3 1.872(4)
N1 C9 1.384(4)
N1 C20 1.388(4)
N1 C6 1.431(4)
C1 H1A 0.9600
C1 H1B 0.9600
C1 H1C 0.9600
C2 H2A 0.9600
C2 H2B 0.9600
C2 H2C 0.9600
C3 C4 1.382(5)
C3 C8 1.383(5)
C4 C5 1.384(5)
C4 H4 0.9300
C5 C6 1.378(5)
C5 H5 0.9300
C6 C7 1.373(5)
C7 C8 1.379(5)
C7 H7 0.9300
C8 H8 0.9300
C9 C10 1.381(5)
C9 C14 1.403(5)
C10 C11 1.391(7)
C10 H10 0.9300
C11 C12 1.386(7)
C11 H11 0.9300
C12 C13 1.360(7)
C12 H12 0.9300
C13 C14 1.397(5)
C13 H13 0.9300
C14 C15 1.431(5)
C15 C16 1.393(5)
C15 C20 1.403(4)
C16 C17 1.368(5)
C16 H16 0.9300
C17 C18 1.377(5)
C17 H17 0.9300
C18 C19 1.382(5)
C18 H18 0.9300
C19 C20 1.386(5)
C19 H19 0.9300
C21 C26 1.399(5)
C21 C22 1.406(4)
C22 C23 1.386(4)
C22 H22 0.9300
C23 C24 1.400(4)
C23 C27 1.526(4)
C24 C25 1.384(4)
C24 C33 1.478(4)
C25 C26 1.385(4)
C25 H25 0.9300
C26 H26 0.9300
C27 C28 1.517(4)
C27 C35 1.529(5)
C27 C34 1.534(5)
C28 C29 1.379(4)
C28 C33 1.394(4)
C29 C30 1.381(5)
C29 H29 0.9300
C30 C31 1.385(5)
C30 H30 0.9300
C31 C32 1.379(5)
C31 H31 0.9300
C32 C33 1.382(4)
C32 H32 0.9300
C34 H34A 0.9600
C34 H34B 0.9600
C34 H34C 0.9600
C35 H35A 0.9600
C35 H35B 0.9600
C35 H35C 0.9600

loop_
_geom_torsion_atom_site_label_1
_geom_torsion_atom_site_label_2
_geom_torsion_atom_site_label_3
_geom_torsion_atom_site_label_4
_geom_torsion
C1 Si1 C3 C4 38.6(3)
C2 Si1 C3 C4 158.4(3)
C21 Si1 C3 C4 -79.6(3)
C1 Si1 C3 C8 -135.3(3)
C2 Si1 C3 C8 -15.5(4)
C21 Si1 C3 C8 106.5(3)
C8 C3 C4 C5 0.9(6)
Si1 C3 C4 C5 -173.6(3)
C3 C4 C5 C6 0.5(6)
C4 C5 C6 C7 -1.8(6)
C4 C5 C6 N1 177.8(3)
C9 N1 C6 C7 -72.4(5)
C20 N1 C6 C7 111.5(4)
C9 N1 C6 C5 108.1(4)
C20 N1 C6 C5 -68.0(5)
C5 C6 C7 C8 1.6(6)
N1 C6 C7 C8 -177.9(3)
C6 C7 C8 C3 -0.2(7)
C4 C3 C8 C7 -1.0(6)
Si1 C3 C8 C7 173.1(3)
C20 N1 C9 C10 179.8(3)
C6 N1 C9 C10 3.2(6)
C20 N1 C9 C14 0.2(4)
C6 N1 C9 C14 -176.5(3)
N1 C9 C10 C11 179.9(4)
C14 C9 C10 C11 -0.5(5)
C9 C10 C11 C12 0.8(7)
C10 C11 C12 C13 -0.2(8)
C11 C12 C13 C14 -0.8(7)
C12 C13 C14 C9 1.1(6)
C12 C13 C14 C15 -179.2(4)
C10 C9 C14 C13 -0.4(5)
N1 C9 C14 C13 179.3(3)
C10 C9 C14 C15 179.8(3)
N1 C9 C14 C15 -0.5(4)
C13 C14 C15 C16 2.5(7)
C9 C14 C15 C16 -177.8(4)
C13 C14 C15 C20 -179.1(4)
C9 C14 C15 C20 0.7(4)
C20 C15 C16 C17 1.1(5)
C14 C15 C16 C17 179.4(4)
C15 C16 C17 C18 -0.8(6)
C16 C17 C18 C19 0.8(6)
C17 C18 C19 C20 -1.0(6)
C18 C19 C20 N1 -178.1(3)
C18 C19 C20 C15 1.3(5)
C9 N1 C20 C19 179.8(3)
C6 N1 C20 C19 -3.5(5)
C9 N1 C20 C15 0.3(4)
C6 N1 C20 C15 177.0(3)
C16 C15 C20 C19 -1.4(5)
C14 C15 C20 C19 179.9(3)
C16 C15 C20 N1 178.2(3)
C14 C15 C20 N1 -0.6(4)
C1 Si1 C21 C26 -117.7(3)
C2 Si1 C21 C26 122.5(3)
C3 Si1 C21 C26 0.4(3)
C1 Si1 C21 C22 59.9(3)
C2 Si1 C21 C22 -59.8(3)
C3 Si1 C21 C22 178.0(2)
C26 C21 C22 C23 0.0(5)
Si1 C21 C22 C23 -177.8(2)
C21 C22 C23 C24 0.9(5)
C21 C22 C23 C27 -177.3(3)
C22 C23 C24 C25 -1.5(5)
C27 C23 C24 C25 177.0(3)
C22 C23 C24 C33 -179.4(3)
C27 C23 C24 C33 -1.0(3)
C23 C24 C25 C26 1.1(5)
C33 C24 C25 C26 178.5(3)
C24 C25 C26 C21 -0.2(5)
C22 C21 C26 C25 -0.4(5)
Si1 C21 C26 C25 177.3(3)
C22 C23 C27 C28 179.0(3)
C24 C23 C27 C28 0.7(3)
C22 C23 C27 C35 60.8(4)
C24 C23 C27 C35 -117.5(3)
C22 C23 C27 C34 -61.7(4)
C24 C23 C27 C34 120.0(3)
C23 C27 C28 C29 -179.0(3)
C35 C27 C28 C29 -60.5(4)
C34 C27 C28 C29 62.2(5)
C23 C27 C28 C33 -0.2(3)
C35 C27 C28 C33 118.4(3)
C34 C27 C28 C33 -119.0(3)
C33 C28 C29 C30 1.5(5)
C27 C28 C29 C30 -179.8(3)
C28 C29 C30 C31 -1.2(6)
C29 C30 C31 C32 0.0(6)
C30 C31 C32 C33 0.9(5)
C31 C32 C33 C28 -0.6(5)
C31 C32 C33 C24 -179.5(3)
C29 C28 C33 C32 -0.6(5)
C27 C28 C33 C32 -179.5(3)
C29 C28 C33 C24 178.6(3)
C27 C28 C33 C24 -0.4(4)
C25 C24 C33 C32 2.3(6)
C23 C24 C33 C32 179.9(3)
C25 C24 C33 C28 -176.8(3)
C23 C24 C33 C28 0.8(3)
